data_4337386
loop_
_publ_author_name
'Kischel, Marcus'
'Dornberg, Gregor'
'Krautscheid, Harald'

_publ_section_title
;
 Trialkylphosphine-Stabilized Copper(I) Dialkylaluminum(III)
 Ethanedithiolate Complexes: Single-Source Precursors and a Novel
 Modification of Copper Aluminum Disulfide.
;
_journal_issue 3
_journal_name_full 'Inorganic chemistry'
_journal_page_first 1614
_journal_page_last 1623
_journal_paper_doi 10.1021/ic402675w
_journal_volume 53
_journal_year 2014
_chemical_compound_source 'synthesis as described'
_chemical_formula_moiety 'C35 H81 Al1 Cu3 P3 S4'
_chemical_formula_sum 'C35 H81 Al Cu3 P3 S4'
_chemical_formula_weight 940.75
_chemical_name_systematic
;
 bis(\m~3~-1,2-dithiolatoethane-S,S,S',S')-diethanido
-tris(triisopropylphosphine)-tricopper(+1)-aluminium(+3)
;
_space_group_IT_number 2
_symmetry_cell_setting triclinic
_symmetry_Int_Tables_number 2
_symmetry_space_group_name_Hall '-P 1'
_symmetry_space_group_name_H-M 'P -1'
_atom_sites_solution_hydrogens geom
_atom_sites_solution_primary direct
_atom_sites_solution_secondary difmap
_audit_creation_date 2012-12-29T21:43:51-00:00
_audit_creation_method 'WinGX routine CIF_UPDATE'
_cell_angle_alpha 64.164(8)
_cell_angle_beta 68.421(8)
_cell_angle_gamma 66.996(8)
_cell_formula_units_Z 2
_cell_length_a 13.5491(15)
_cell_length_b 13.9955(13)
_cell_length_c 16.0747(18)
_cell_measurement_reflns_used 15688
_cell_measurement_temperature 180(2)
_cell_measurement_theta_max 28.08
_cell_measurement_theta_min 2.45
_cell_measurement_wavelength 0.71073
_cell_volume 2452.5(5)
_computing_cell_refinement 'STOE X-AREA'
_computing_data_reduction 'STOE X-AREA, STOE X-RED'
_computing_molecular_graphics 'DIAMOND 3.2'
_computing_publication_material
;
'WinGX publication routines'
Farrugia, L. J. (1999) WinGX, J. Appl. Cryst. 32, 837-838
;
_computing_structure_refinement
;
'SHELXL-97'
Sheldrick, G.M. (2008) Acta Cryst. A64, 112
;
_computing_structure_solution
;
'SIR-92'
Altomare, A., Cascarano, G., 
Giacovazzo, C. & Guagliardi, A. (1993) J. Appl. Cryst. 26, 343-350.
;
_diffrn_ambient_temperature 180(2)
_diffrn_detector 'image plate (34 cm diameter / schwenk)'
_diffrn_detector_area_resol_mean 6.67
_diffrn_detector_type STOE
_diffrn_measured_fraction_theta_full 0.973
_diffrn_measured_fraction_theta_max 0.973
_diffrn_measurement_device '2-circle goniometer'
_diffrn_measurement_device_type 'STOE IPDS-2T'
_diffrn_measurement_method '\w scans'
_diffrn_radiation_monochromator graphite
_diffrn_radiation_source 'fine-focus sealed tube'
_diffrn_radiation_type MoK\a
_diffrn_radiation_wavelength 0.71073
_diffrn_reflns_av_R_equivalents 0.0382
_diffrn_reflns_av_unetI/netI 0.0647
_diffrn_reflns_limit_h_max 16
_diffrn_reflns_limit_h_min -16
_diffrn_reflns_limit_k_max 17
_diffrn_reflns_limit_k_min -17
_diffrn_reflns_limit_l_max 16
_diffrn_reflns_limit_l_min -19
_diffrn_reflns_number 17874
_diffrn_reflns_theta_full 26
_diffrn_reflns_theta_max 26
_diffrn_reflns_theta_min 2.47
_diffrn_standards_number 0
_exptl_absorpt_coefficient_mu 1.597
_exptl_absorpt_correction_T_max 0.8891
_exptl_absorpt_correction_T_min 0.7010
_exptl_absorpt_correction_type numerical
_exptl_absorpt_process_details
;
Busing, W. R. & Levy, H. A. (1957) Acta Cryst. 10, 180-182. 
and  
Coppens, P., Leiserowitz, L. & Rabinovich, D. (1965) 
Acta Cryst. 1965, 1035-1038.
;
_exptl_crystal_colour colorless
_exptl_crystal_density_diffrn 1.274
_exptl_crystal_density_method 'not measured'
_exptl_crystal_description platelett
_exptl_crystal_F_000 1000
_exptl_crystal_size_max 0.32
_exptl_crystal_size_mid 0.16
_exptl_crystal_size_min 0.06
_refine_diff_density_max 0.614
_refine_diff_density_min -0.553
_refine_diff_density_rms 0.075
_refine_ls_extinction_method none
_refine_ls_goodness_of_fit_ref 0.901
_refine_ls_hydrogen_treatment constr
_refine_ls_matrix_type full
_refine_ls_number_parameters 435
_refine_ls_number_reflns 9384
_refine_ls_number_restraints 0
_refine_ls_restrained_S_all 0.901
_refine_ls_R_factor_all 0.0729
_refine_ls_R_factor_gt 0.0422
_refine_ls_shift/su_max 0.001
_refine_ls_shift/su_mean 0
_refine_ls_structure_factor_coef Fsqd
_refine_ls_weighting_details 'calc w=1/[\s^2^(Fo^2^)+(0.0594P)^2^+0.0000P] where P=(Fo^2^+2Fc^2^)/3'
_refine_ls_weighting_scheme calc
_refine_ls_wR_factor_gt 0.097
_refine_ls_wR_factor_ref 0.1062
_reflns_number_gt 6105
_reflns_number_total 9384
_reflns_threshold_expression >2sigma(I)
_cod_data_source_file ic402675w_si_008.cif
_cod_data_source_block '[(iPr3PCu)3(SC2H4S)2AlEt2]'
_cod_original_cell_volume 2452.5(4)
_cod_original_formula_sum 'C35 H81 Al1 Cu3 P3 S4'
_cod_database_code 4337386

loop_
_symmetry_equiv_pos_as_xyz
'x, y, z'
'-x, -y, -z'

loop_
_atom_site_label
_atom_site_type_symbol
_atom_site_fract_x
_atom_site_fract_y
_atom_site_fract_z
_atom_site_U_iso_or_equiv
_atom_site_adp_type
_atom_site_occupancy
_atom_site_symmetry_multiplicity
_atom_site_calc_flag
_atom_site_refinement_flags
_atom_site_disorder_assembly
_atom_site_disorder_group
C1 C 0.6651(3) 0.3856(3) 0.0582(3) 0.0413(9) Uani 1 1 d . A .
H1A H 0.675 0.4371 -0.0083 0.05 Uiso 1 1 calc R . .
H1B H 0.6787 0.3114 0.0569 0.05 Uiso 1 1 calc R . .
C2 C 0.5465(3) 0.4227(3) 0.1124(3) 0.0347(8) Uani 1 1 d . A .
H2A H 0.5352 0.3689 0.1779 0.042 Uiso 1 1 calc R . .
H2B H 0.4956 0.4233 0.0809 0.042 Uiso 1 1 calc R . .
C3 C 0.5740(3) 0.3900(4) 0.3794(3) 0.0448(10) Uani 1 1 d . A .
H3A H 0.6091 0.4241 0.3118 0.054 Uiso 1 1 calc R . .
H3B H 0.5746 0.4315 0.4157 0.054 Uiso 1 1 calc R . .
C4 C 0.6411(3) 0.2733(4) 0.4153(3) 0.0484(11) Uani 1 1 d . A .
H4A H 0.6116 0.242 0.4847 0.058 Uiso 1 1 calc R . .
H4B H 0.7181 0.2727 0.4047 0.058 Uiso 1 1 calc R . .
C5 C 0.9194(3) 0.1761(4) 0.2765(4) 0.0546(12) Uani 1 1 d . . .
H5A H 0.9884 0.1645 0.2269 0.066 Uiso 1 1 calc R . .
H5B H 0.9116 0.2425 0.2888 0.066 Uiso 1 1 calc R . .
C6 C 0.9294(4) 0.0747(5) 0.3692(4) 0.0734(16) Uani 1 1 d . . .
H6A H 0.8661 0.0898 0.421 0.11 Uiso 1 1 calc R . .
H6B H 0.9978 0.0606 0.3857 0.11 Uiso 1 1 calc R . .
H6C H 0.9306 0.0099 0.3593 0.11 Uiso 1 1 calc R . .
C7 C 0.8017(4) 0.0974(4) 0.1702(3) 0.0495(11) Uani 1 1 d . . .
H7A H 0.8162 0.022 0.2176 0.059 Uiso 1 1 calc R . .
H7B H 0.7294 0.1146 0.1575 0.059 Uiso 1 1 calc R . .
C8 C 0.8918(4) 0.0980(5) 0.0773(4) 0.0700(15) Uani 1 1 d . . .
H8A H 0.8767 0.1714 0.0288 0.105 Uiso 1 1 calc R . .
H8B H 0.8918 0.0431 0.0548 0.105 Uiso 1 1 calc R . .
H8C H 0.9641 0.0797 0.0891 0.105 Uiso 1 1 calc R . .
C9 C 0.3457(5) -0.0271(4) 0.3449(4) 0.0691(15) Uani 1 1 d . . .
H9A H 0.3848 -0.0153 0.2779 0.104 Uiso 1 1 calc R . .
H9B H 0.2663 0.0065 0.3496 0.104 Uiso 1 1 calc R . .
H9C H 0.3595 -0.1065 0.3807 0.104 Uiso 1 1 calc R . .
C10 C 0.3874(4) 0.0266(4) 0.3866(4) 0.0517(11) Uani 1 1 d . . .
H10 H 0.3494 0.0074 0.4558 0.062 Uiso 1 1 calc R . .
C11 C 0.5118(4) -0.0278(4) 0.3818(4) 0.0619(13) Uani 1 1 d . . .
H11A H 0.5235 -0.1055 0.4229 0.093 Uiso 1 1 calc R . .
H11B H 0.5392 0.0106 0.4034 0.093 Uiso 1 1 calc R . .
H11C H 0.5518 -0.0231 0.3161 0.093 Uiso 1 1 calc R . .
C12 C 0.1200(4) 0.1898(6) 0.3974(5) 0.0816(18) Uani 1 1 d . . .
H12A H 0.1301 0.1111 0.4348 0.122 Uiso 1 1 calc R . .
H12B H 0.1269 0.2016 0.331 0.122 Uiso 1 1 calc R . .
H12C H 0.0466 0.2319 0.4231 0.122 Uiso 1 1 calc R . .
C13 C 0.2091(3) 0.2290(4) 0.4024(4) 0.0544(12) Uani 1 1 d . . .
H13 H 0.1874 0.3114 0.3736 0.065 Uiso 1 1 calc R . .
C14 C 0.2077(4) 0.2011(6) 0.5076(4) 0.0830(19) Uani 1 1 d . . .
H14A H 0.1339 0.2346 0.5405 0.124 Uiso 1 1 calc R . .
H14B H 0.2617 0.2303 0.5093 0.124 Uiso 1 1 calc R . .
H14C H 0.2267 0.1208 0.5394 0.124 Uiso 1 1 calc R . .
C15 C 0.4624(4) 0.1831(4) 0.1507(3) 0.0577(12) Uani 1 1 d . . .
H15A H 0.4603 0.2133 0.0836 0.087 Uiso 1 1 calc R . .
H15B H 0.4885 0.1024 0.171 0.087 Uiso 1 1 calc R . .
H15C H 0.5126 0.2115 0.1589 0.087 Uiso 1 1 calc R . .
C16 C 0.3445(4) 0.2185(4) 0.2122(3) 0.0501(11) Uani 1 1 d . . .
H16 H 0.2985 0.1766 0.2134 0.06 Uiso 1 1 calc R . .
C17 C 0.2900(4) 0.3414(4) 0.1704(4) 0.0619(13) Uani 1 1 d . . .
H17A H 0.3258 0.3839 0.1794 0.093 Uiso 1 1 calc R . .
H17B H 0.2115 0.3581 0.2028 0.093 Uiso 1 1 calc R . .
H17C H 0.2976 0.3615 0.1023 0.093 Uiso 1 1 calc R . .
C18 C 0.2147(4) 0.6914(5) 0.4523(4) 0.0709(15) Uani 1 1 d . . .
H18A H 0.1713 0.6762 0.5183 0.106 Uiso 1 1 calc R . .
H18B H 0.2292 0.7632 0.4286 0.106 Uiso 1 1 calc R . .
H18C H 0.2849 0.6336 0.4493 0.106 Uiso 1 1 calc R . .
C19 C 0.1494(3) 0.6931(4) 0.3899(3) 0.0486(11) Uani 1 1 d . . .
H19 H 0.0833 0.7588 0.3854 0.058 Uiso 1 1 calc R . .
C20 C 0.1114(4) 0.5872(5) 0.4349(4) 0.0633(14) Uani 1 1 d . . .
H20A H 0.1761 0.5227 0.4369 0.095 Uiso 1 1 calc R . .
H20B H 0.0673 0.5903 0.3968 0.095 Uiso 1 1 calc R . .
H20C H 0.0665 0.5811 0.4998 0.095 Uiso 1 1 calc R . .
C21 C 0.1555(4) 0.6248(4) 0.1806(4) 0.0579(12) Uani 1 1 d . . .
H21A H 0.1245 0.5747 0.2418 0.087 Uiso 1 1 calc R . .
H21B H 0.2333 0.5887 0.158 0.087 Uiso 1 1 calc R . .
H21C H 0.1146 0.6433 0.134 0.087 Uiso 1 1 calc R . .
C22 C 0.1463(3) 0.7309(4) 0.1932(3) 0.0451(10) Uani 1 1 d . . .
H22 H 0.1763 0.7798 0.1286 0.054 Uiso 1 1 calc R . .
C23 C 0.0238(4) 0.7926(4) 0.2223(4) 0.0645(14) Uani 1 1 d . . .
H23A H -0.0132 0.8117 0.1727 0.097 Uiso 1 1 calc R . .
H23B H 0.0186 0.8603 0.2299 0.097 Uiso 1 1 calc R . .
H23C H -0.0119 0.7451 0.2825 0.097 Uiso 1 1 calc R . .
C24 C 0.1841(4) 0.9398(4) 0.2200(5) 0.0719(16) Uani 1 1 d . . .
H24A H 0.2143 1.0012 0.2017 0.108 Uiso 1 1 calc R . .
H24B H 0.133 0.9307 0.283 0.108 Uiso 1 1 calc R . .
H24C H 0.1445 0.9554 0.1733 0.108 Uiso 1 1 calc R . .
C25 C 0.2789(3) 0.8328(4) 0.2232(4) 0.0517(11) Uani 1 1 d . . .
H25 H 0.3195 0.8237 0.2682 0.062 Uiso 1 1 calc R . .
C26 C 0.3612(5) 0.8458(4) 0.1266(5) 0.0796(18) Uani 1 1 d . . .
H26A H 0.3264 0.8517 0.0802 0.119 Uiso 1 1 calc R . .
H26B H 0.426 0.7813 0.1321 0.119 Uiso 1 1 calc R . .
H26C H 0.3842 0.9127 0.1054 0.119 Uiso 1 1 calc R . .
C27 C 0.6759(8) 0.8138(7) 0.0146(5) 0.139(4) Uani 1 1 d . . .
H27A H 0.6506 0.8935 -0.0179 0.208 Uiso 1 1 calc R . .
H27B H 0.62 0.779 0.0254 0.208 Uiso 1 1 calc R . .
H27C H 0.7454 0.7825 -0.0248 0.208 Uiso 1 1 calc R . .
C29 C 0.6942(6) 0.7927(5) 0.1095(4) 0.0839(19) Uani 1 1 d . A .
H29 H 0.6198 0.8224 0.1473 0.101 Uiso 1 1 calc R . .
C30 C 0.7662(8) 0.8625(6) 0.0976(6) 0.119(3) Uani 1 1 d . . .
H30A H 0.8398 0.8401 0.0579 0.179 Uiso 1 1 calc R . .
H30B H 0.7728 0.851 0.1602 0.179 Uiso 1 1 calc R . .
H30C H 0.7318 0.9409 0.067 0.179 Uiso 1 1 calc R . .
C31 C 0.5577(4) 0.6735(5) 0.3325(4) 0.0783(17) Uani 1 1 d . . .
H31A H 0.5326 0.6614 0.4009 0.117 Uiso 1 1 calc R . .
H31B H 0.527 0.6318 0.3174 0.117 Uiso 1 1 calc R . .
H31C H 0.5328 0.7524 0.2969 0.117 Uiso 1 1 calc R . .
C32 C 0.6839(4) 0.6345(4) 0.3049(3) 0.0548(12) Uani 1 1 d . A .
H32 H 0.704 0.5541 0.3433 0.066 Uiso 1 1 calc R . .
C33 C 0.7355(6) 0.6893(6) 0.3375(4) 0.094(2) Uani 1 1 d . . .
H33A H 0.7114 0.7697 0.3077 0.142 Uiso 1 1 calc R . .
H33B H 0.8162 0.6636 0.3184 0.142 Uiso 1 1 calc R . .
H33C H 0.7117 0.6693 0.4068 0.142 Uiso 1 1 calc R . .
C34A C 0.9247(10) 0.6372(11) 0.0337(9) 0.073(4) Uiso 0.511(12) 1 d P A 1
H34A H 1.0045 0.6272 0.0158 0.11 Uiso 0.511(12) 1 calc PR A 1
H34B H 0.888 0.7123 -0.0024 0.11 Uiso 0.511(12) 1 calc PR A 1
H34C H 0.9094 0.5838 0.0193 0.11 Uiso 0.511(12) 1 calc PR A 1
C35A C 0.8817(7) 0.6190(9) 0.1390(8) 0.047(3) Uiso 0.511(12) 1 d P A 1
H35A H 0.9037 0.6688 0.1542 0.057 Uiso 0.511(12) 1 calc PR A 1
C36A C 0.9331(10) 0.4968(10) 0.1961(10) 0.072(4) Uiso 0.511(12) 1 d P A 1
H36A H 0.9005 0.4485 0.1915 0.108 Uiso 0.511(12) 1 calc PR A 1
H36B H 0.9182 0.4884 0.263 0.108 Uiso 0.511(12) 1 calc PR A 1
H36C H 1.0131 0.4766 0.1697 0.108 Uiso 0.511(12) 1 calc PR A 1
C34B C 0.9564(10) 0.5685(11) 0.0845(9) 0.075(4) Uiso 0.489(12) 1 d P A 2
H34D H 1.0356 0.5506 0.0789 0.112 Uiso 0.489(12) 1 calc PR A 2
H34E H 0.9343 0.6371 0.0331 0.112 Uiso 0.489(12) 1 calc PR A 2
H34F H 0.941 0.5084 0.0799 0.112 Uiso 0.489(12) 1 calc PR A 2
C35B C 0.8910(7) 0.5834(8) 0.1812(7) 0.037(2) Uiso 0.489(12) 1 d P A 2
H35B H 0.9143 0.6382 0.1887 0.045 Uiso 0.489(12) 1 calc PR A 2
C36B C 0.9153(10) 0.4739(9) 0.2615(9) 0.065(3) Uiso 0.489(12) 1 d P A 2
H36D H 0.888 0.4211 0.2575 0.098 Uiso 0.489(12) 1 calc PR A 2
H36E H 0.8784 0.4853 0.3229 0.098 Uiso 0.489(12) 1 calc PR A 2
H36F H 0.9952 0.4448 0.2559 0.098 Uiso 0.489(12) 1 calc PR A 2
Al1 Al 0.79144(9) 0.20384(10) 0.22693(9) 0.0386(3) Uani 1 1 d . A .
P1 P 0.73629(9) 0.64224(9) 0.17878(8) 0.0414(3) Uani 1 1 d . . .
P2 P 0.23856(8) 0.70193(9) 0.26871(8) 0.0361(2) Uani 1 1 d . . .
P3 P 0.35239(8) 0.18025(8) 0.33648(7) 0.0359(2) Uani 1 1 d . . .
S1 S 0.76817(8) 0.38030(8) 0.11112(7) 0.0397(2) Uani 1 1 d . . .
S2 S 0.51255(8) 0.56101(8) 0.11788(7) 0.0370(2) Uani 1 1 d . . .
S3 S 0.42778(8) 0.40338(8) 0.38949(8) 0.0407(2) Uani 1 1 d . . .
S4 S 0.64185(8) 0.18523(9) 0.35824(8) 0.0413(2) Uani 1 1 d . . .
Cu1 Cu 0.67135(4) 0.54101(4) 0.14787(4) 0.04050(13) Uani 1 1 d . A .
Cu2 Cu 0.38713(4) 0.55714(4) 0.26083(4) 0.03594(13) Uani 1 1 d . A .
Cu3 Cu 0.45985(4) 0.25683(4) 0.34872(3) 0.03691(13) Uani 1 1 d . A .

loop_
_atom_site_aniso_label
_atom_site_aniso_U_11
_atom_site_aniso_U_22
_atom_site_aniso_U_33
_atom_site_aniso_U_23
_atom_site_aniso_U_13
_atom_site_aniso_U_12
C1 0.048(2) 0.040(2) 0.037(2) -0.0160(19) -0.0065(18) -0.0146(18)
C2 0.0398(19) 0.038(2) 0.034(2) -0.0132(17) -0.0091(16) -0.0177(17)
C3 0.053(2) 0.048(3) 0.044(2) -0.016(2) -0.0115(19) -0.024(2)
C4 0.047(2) 0.060(3) 0.047(3) -0.022(2) -0.0126(19) -0.018(2)
C5 0.038(2) 0.063(3) 0.062(3) -0.018(3) -0.015(2) -0.013(2)
C6 0.056(3) 0.080(4) 0.080(4) -0.021(3) -0.024(3) -0.013(3)
C7 0.049(2) 0.043(3) 0.056(3) -0.022(2) -0.010(2) -0.008(2)
C8 0.076(3) 0.061(3) 0.065(3) -0.036(3) -0.010(3) -0.002(3)
C9 0.091(4) 0.044(3) 0.091(4) -0.011(3) -0.042(3) -0.032(3)
C10 0.057(3) 0.045(3) 0.057(3) -0.009(2) -0.017(2) -0.024(2)
C11 0.065(3) 0.042(3) 0.079(4) -0.019(3) -0.024(3) -0.011(2)
C12 0.049(3) 0.116(5) 0.097(5) -0.045(4) -0.009(3) -0.038(3)
C13 0.040(2) 0.067(3) 0.064(3) -0.031(3) -0.006(2) -0.018(2)
C14 0.057(3) 0.145(6) 0.074(4) -0.070(4) 0.015(3) -0.047(3)
C15 0.062(3) 0.069(3) 0.049(3) -0.024(3) -0.006(2) -0.027(3)
C16 0.051(2) 0.045(3) 0.058(3) -0.014(2) -0.015(2) -0.018(2)
C17 0.061(3) 0.058(3) 0.065(3) -0.009(3) -0.023(2) -0.020(2)
C18 0.068(3) 0.104(5) 0.056(3) -0.043(3) -0.008(3) -0.027(3)
C19 0.040(2) 0.064(3) 0.049(3) -0.029(2) -0.0088(19) -0.011(2)
C20 0.050(3) 0.086(4) 0.045(3) -0.018(3) 0.002(2) -0.029(3)
C21 0.056(3) 0.071(3) 0.063(3) -0.036(3) -0.009(2) -0.022(2)
C22 0.044(2) 0.048(3) 0.044(2) -0.014(2) -0.0127(19) -0.0142(19)
C23 0.045(2) 0.067(3) 0.096(4) -0.038(3) -0.035(3) -0.001(2)
C24 0.067(3) 0.045(3) 0.111(5) -0.032(3) -0.031(3) -0.008(2)
C25 0.044(2) 0.039(2) 0.073(3) -0.018(2) -0.022(2) -0.0058(19)
C26 0.072(3) 0.052(3) 0.092(4) -0.012(3) 0.005(3) -0.031(3)
C27 0.249(10) 0.149(7) 0.077(5) 0.038(5) -0.086(6) -0.155(8)
C29 0.133(5) 0.073(4) 0.073(4) 0.000(3) -0.044(4) -0.067(4)
C30 0.211(9) 0.087(5) 0.108(6) 0.021(4) -0.087(6) -0.104(6)
C31 0.071(3) 0.092(4) 0.084(4) -0.058(4) 0.019(3) -0.036(3)
C32 0.061(3) 0.064(3) 0.054(3) -0.024(2) -0.010(2) -0.030(2)
C33 0.125(5) 0.151(6) 0.058(4) -0.050(4) 0.001(3) -0.094(5)
Al1 0.0319(5) 0.0401(7) 0.0432(7) -0.0170(6) -0.0052(5) -0.0097(5)
P1 0.0430(5) 0.0472(6) 0.0452(6) -0.0226(5) -0.0015(5) -0.0240(5)
P2 0.0313(5) 0.0360(6) 0.0431(6) -0.0178(5) -0.0074(4) -0.0078(4)
P3 0.0356(5) 0.0369(6) 0.0401(6) -0.0133(5) -0.0084(4) -0.0151(4)
S1 0.0351(5) 0.0420(6) 0.0422(6) -0.0164(5) -0.0008(4) -0.0165(4)
S2 0.0396(5) 0.0353(5) 0.0359(5) -0.0126(4) -0.0053(4) -0.0131(4)
S3 0.0450(5) 0.0362(5) 0.0421(6) -0.0126(5) -0.0106(4) -0.0130(4)
S4 0.0341(5) 0.0477(6) 0.0424(6) -0.0149(5) -0.0058(4) -0.0151(4)
Cu1 0.0471(3) 0.0465(3) 0.0379(3) -0.0182(2) -0.0010(2) -0.0272(2)
Cu2 0.0324(2) 0.0351(3) 0.0419(3) -0.0160(2) -0.00618(19) -0.01006(19)
Cu3 0.0378(2) 0.0393(3) 0.0387(3) -0.0121(2) -0.0076(2) -0.0184(2)

loop_
_atom_type_symbol
_atom_type_description
_atom_type_scat_dispersion_real
_atom_type_scat_dispersion_imag
_atom_type_scat_source
C C 0.0033 0.0016 'International Tables Vol C Tables 4.2.6.8 and 6.1.1.4'
H H 0 0 'International Tables Vol C Tables 4.2.6.8 and 6.1.1.4'
Al Al 0.0645 0.0514 'International Tables Vol C Tables 4.2.6.8 and 6.1.1.4'
P P 0.1023 0.0942 'International Tables Vol C Tables 4.2.6.8 and 6.1.1.4'
S S 0.1246 0.1234 'International Tables Vol C Tables 4.2.6.8 and 6.1.1.4'
Cu Cu 0.3201 1.2651 'International Tables Vol C Tables 4.2.6.8 and 6.1.1.4'

loop_
_geom_angle_atom_site_label_1
_geom_angle_atom_site_label_2
_geom_angle_atom_site_label_3
_geom_angle
C2 C1 S1 113.1(3)
C2 C1 H1A 109
S1 C1 H1A 109
C2 C1 H1B 109
S1 C1 H1B 109
H1A C1 H1B 107.8
C1 C2 S2 112.4(3)
C1 C2 H2A 109.1
S2 C2 H2A 109.1
C1 C2 H2B 109.1
S2 C2 H2B 109.1
H2A C2 H2B 107.9
C4 C3 S3 113.6(3)
C4 C3 H3A 108.8
S3 C3 H3A 108.8
C4 C3 H3B 108.8
S3 C3 H3B 108.8
H3A C3 H3B 107.7
C3 C4 S4 113.5(3)
C3 C4 H4A 108.9
S4 C4 H4A 108.9
C3 C4 H4B 108.9
S4 C4 H4B 108.9
H4A C4 H4B 107.7
C6 C5 Al1 113.4(3)
C6 C5 H5A 108.9
Al1 C5 H5A 108.9
C6 C5 H5B 108.9
Al1 C5 H5B 108.9
H5A C5 H5B 107.7
C5 C6 H6A 109.5
C5 C6 H6B 109.5
H6A C6 H6B 109.5
C5 C6 H6C 109.5
H6A C6 H6C 109.5
H6B C6 H6C 109.5
C8 C7 Al1 114.8(3)
C8 C7 H7A 108.6
Al1 C7 H7A 108.6
C8 C7 H7B 108.6
Al1 C7 H7B 108.6
H7A C7 H7B 107.6
C7 C8 H8A 109.5
C7 C8 H8B 109.5
H8A C8 H8B 109.5
C7 C8 H8C 109.5
H8A C8 H8C 109.5
H8B C8 H8C 109.5
C10 C9 H9A 109.5
C10 C9 H9B 109.5
H9A C9 H9B 109.5
C10 C9 H9C 109.5
H9A C9 H9C 109.5
H9B C9 H9C 109.5
C11 C10 C9 109.8(4)
C11 C10 P3 112.7(3)
C9 C10 P3 115.2(3)
C11 C10 H10 106.2
C9 C10 H10 106.2
P3 C10 H10 106.2
C10 C11 H11A 109.5
C10 C11 H11B 109.5
H11A C11 H11B 109.5
C10 C11 H11C 109.5
H11A C11 H11C 109.5
H11B C11 H11C 109.5
C13 C12 H12A 109.5
C13 C12 H12B 109.5
H12A C12 H12B 109.5
C13 C12 H12C 109.5
H12A C12 H12C 109.5
H12B C12 H12C 109.5
C12 C13 C14 110.7(4)
C12 C13 P3 116.7(4)
C14 C13 P3 109.4(3)
C12 C13 H13 106.5
C14 C13 H13 106.5
P3 C13 H13 106.5
C13 C14 H14A 109.5
C13 C14 H14B 109.5
H14A C14 H14B 109.5
C13 C14 H14C 109.5
H14A C14 H14C 109.5
H14B C14 H14C 109.5
C16 C15 H15A 109.5
C16 C15 H15B 109.5
H15A C15 H15B 109.5
C16 C15 H15C 109.5
H15A C15 H15C 109.5
H15B C15 H15C 109.5
C17 C16 C15 111.6(4)
C17 C16 P3 111.2(4)
C15 C16 P3 109.3(3)
C17 C16 H16 108.2
C15 C16 H16 108.2
P3 C16 H16 108.2
C16 C17 H17A 109.5
C16 C17 H17B 109.5
H17A C17 H17B 109.5
C16 C17 H17C 109.5
H17A C17 H17C 109.5
H17B C17 H17C 109.5
C19 C18 H18A 109.5
C19 C18 H18B 109.5
H18A C18 H18B 109.5
C19 C18 H18C 109.5
H18A C18 H18C 109.5
H18B C18 H18C 109.5
C20 C19 C18 109.9(4)
C20 C19 P2 109.5(3)
C18 C19 P2 109.7(3)
C20 C19 H19 109.3
C18 C19 H19 109.3
P2 C19 H19 109.3
C19 C20 H20A 109.5
C19 C20 H20B 109.5
H20A C20 H20B 109.5
C19 C20 H20C 109.5
H20A C20 H20C 109.5
H20B C20 H20C 109.5
C22 C21 H21A 109.5
C22 C21 H21B 109.5
H21A C21 H21B 109.5
C22 C21 H21C 109.5
H21A C21 H21C 109.5
H21B C21 H21C 109.5
C21 C22 C23 110.0(4)
C21 C22 P2 110.8(3)
C23 C22 P2 117.4(3)
C21 C22 H22 105.9
C23 C22 H22 105.9
P2 C22 H22 105.9
C22 C23 H23A 109.5
C22 C23 H23B 109.5
H23A C23 H23B 109.5
C22 C23 H23C 109.5
H23A C23 H23C 109.5
H23B C23 H23C 109.5
C25 C24 H24A 109.5
C25 C24 H24B 109.5
H24A C24 H24B 109.5
C25 C24 H24C 109.5
H24A C24 H24C 109.5
H24B C24 H24C 109.5
C26 C25 C24 110.5(4)
C26 C25 P2 110.6(4)
C24 C25 P2 116.7(3)
C26 C25 H25 106.1
C24 C25 H25 106.1
P2 C25 H25 106.1
C25 C26 H26A 109.5
C25 C26 H26B 109.5
H26A C26 H26B 109.5
C25 C26 H26C 109.5
H26A C26 H26C 109.5
H26B C26 H26C 109.5
C29 C27 H27A 109.5
C29 C27 H27B 109.5
H27A C27 H27B 109.5
C29 C27 H27C 109.5
H27A C27 H27C 109.5
H27B C27 H27C 109.5
C27 C29 C30 111.2(5)
C27 C29 P1 112.2(5)
C30 C29 P1 116.6(5)
C27 C29 H29 105.3
C30 C29 H29 105.3
P1 C29 H29 105.3
C29 C30 H30A 109.5
C29 C30 H30B 109.5
H30A C30 H30B 109.5
C29 C30 H30C 109.5
H30A C30 H30C 109.5
H30B C30 H30C 109.5
C32 C31 H31A 109.5
C32 C31 H31B 109.5
H31A C31 H31B 109.5
C32 C31 H31C 109.5
H31A C31 H31C 109.5
H31B C31 H31C 109.5
C31 C32 C33 111.1(5)
C31 C32 P1 111.6(4)
C33 C32 P1 116.4(3)
C31 C32 H32 105.6
C33 C32 H32 105.6
P1 C32 H32 105.6
C32 C33 H33A 109.5
C32 C33 H33B 109.5
H33A C33 H33B 109.5
C32 C33 H33C 109.5
H33A C33 H33C 109.5
H33B C33 H33C 109.5
C34A C35A C36A 109.2(9)
C34A C35A P1 113.6(8)
C36A C35A P1 106.5(7)
C34A C35A H35A 109.1
C36A C35A H35A 109.1
P1 C35A H35A 109.1
C35B C34B H34D 109.5
C35B C34B H34E 109.5
H34D C34B H34E 109.5
C35B C34B H34F 109.5
H34D C34B H34F 109.5
H34E C34B H34F 109.5
C36B C35B C34B 110.0(9)
C36B C35B P1 113.0(6)
C34B C35B P1 107.1(7)
C36B C35B H35B 108.9
C34B C35B H35B 108.9
P1 C35B H35B 108.9
C35B C36B H36D 109.5
C35B C36B H36E 109.5
H36D C36B H36E 109.5
C35B C36B H36F 109.5
H36D C36B H36F 109.5
H36E C36B H36F 109.5
C7 Al1 C5 117.4(2)
C7 Al1 S4 104.08(13)
C5 Al1 S4 106.15(15)
C7 Al1 S1 108.30(15)
C5 Al1 S1 107.03(15)
S4 Al1 S1 114.18(6)
C35A P1 C32 112.8(4)
C35A P1 C29 98.8(4)
C32 P1 C29 104.4(3)
C32 P1 C35B 95.7(3)
C29 P1 C35B 114.4(3)
C35A P1 Cu1 114.3(3)
C32 P1 Cu1 112.15(14)
C29 P1 Cu1 113.30(17)
C35B P1 Cu1 114.9(3)
C19 P2 C22 106.46(19)
C19 P2 C25 104.8(2)
C22 P2 C25 104.3(2)
C19 P2 Cu2 115.38(16)
C22 P2 Cu2 113.47(15)
C25 P2 Cu2 111.43(14)
C13 P3 C16 105.8(2)
C13 P3 C10 105.5(2)
C16 P3 C10 105.7(2)
C13 P3 Cu3 108.90(15)
C16 P3 Cu3 113.99(14)
C10 P3 Cu3 116.16(14)
C1 S1 Cu1 96.36(14)
C1 S1 Al1 102.40(14)
Cu1 S1 Al1 123.00(6)
C2 S2 Cu1 97.90(12)
C2 S2 Cu2 105.06(12)
Cu1 S2 Cu2 103.01(4)
C3 S3 Cu3 97.82(14)
C3 S3 Cu2 102.30(14)
Cu3 S3 Cu2 106.35(5)
C4 S4 Cu3 97.99(14)
C4 S4 Al1 103.59(15)
Cu3 S4 Al1 124.10(6)
P1 Cu1 S2 136.03(5)
P1 Cu1 S1 127.92(4)
S2 Cu1 S1 95.43(4)
P2 Cu2 S3 124.09(4)
P2 Cu2 S2 119.67(4)
S3 Cu2 S2 116.20(4)
P3 Cu3 S3 134.07(4)
P3 Cu3 S4 129.50(4)
S3 Cu3 S4 95.06(4)

loop_
_geom_bond_atom_site_label_1
_geom_bond_atom_site_label_2
_geom_bond_distance
C1 C2 1.524(5)
C1 S1 1.848(4)
C1 H1A 0.99
C1 H1B 0.99
C2 S2 1.841(4)
C2 H2A 0.99
C2 H2B 0.99
C3 C4 1.493(6)
C3 S3 1.868(4)
C3 H3A 0.99
C3 H3B 0.99
C4 S4 1.824(5)
C4 H4A 0.99
C4 H4B 0.99
C5 C6 1.551(7)
C5 Al1 2.003(4)
C5 H5A 0.99
C5 H5B 0.99
C6 H6A 0.98
C6 H6B 0.98
C6 H6C 0.98
C7 C8 1.542(7)
C7 Al1 1.999(5)
C7 H7A 0.99
C7 H7B 0.99
C8 H8A 0.98
C8 H8B 0.98
C8 H8C 0.98
C9 C10 1.544(7)
C9 H9A 0.98
C9 H9B 0.98
C9 H9C 0.98
C10 C11 1.542(6)
C10 P3 1.863(4)
C10 H10 1
C11 H11A 0.98
C11 H11B 0.98
C11 H11C 0.98
C12 C13 1.546(6)
C12 H12A 0.98
C12 H12B 0.98
C12 H12C 0.98
C13 C14 1.557(7)
C13 P3 1.855(4)
C13 H13 1
C14 H14A 0.98
C14 H14B 0.98
C14 H14C 0.98
C15 C16 1.555(6)
C15 H15A 0.98
C15 H15B 0.98
C15 H15C 0.98
C16 C17 1.524(6)
C16 P3 1.863(5)
C16 H16 1
C17 H17A 0.98
C17 H17B 0.98
C17 H17C 0.98
C18 C19 1.550(6)
C18 H18A 0.98
C18 H18B 0.98
C18 H18C 0.98
C19 C20 1.541(7)
C19 P2 1.856(4)
C19 H19 1
C20 H20A 0.98
C20 H20B 0.98
C20 H20C 0.98
C21 C22 1.537(6)
C21 H21A 0.98
C21 H21B 0.98
C21 H21C 0.98
C22 C23 1.543(6)
C22 P2 1.867(4)
C22 H22 1
C23 H23A 0.98
C23 H23B 0.98
C23 H23C 0.98
C24 C25 1.540(6)
C24 H24A 0.98
C24 H24B 0.98
C24 H24C 0.98
C25 C26 1.526(7)
C25 P2 1.874(4)
C25 H25 1
C26 H26A 0.98
C26 H26B 0.98
C26 H26C 0.98
C27 C29 1.517(9)
C27 H27A 0.98
C27 H27B 0.98
C27 H27C 0.98
C29 C30 1.545(7)
C29 P1 1.867(6)
C29 H29 1
C30 H30A 0.98
C30 H30B 0.98
C30 H30C 0.98
C31 C32 1.530(7)
C31 H31A 0.98
C31 H31B 0.98
C31 H31C 0.98
C32 C33 1.546(7)
C32 P1 1.854(5)
C32 H32 1
C33 H33A 0.98
C33 H33B 0.98
C33 H33C 0.98
C34A C35A 1.512(15)
C34A H34A 0.98
C34A H34B 0.98
C34A H34C 0.98
C35A C36A 1.557(15)
C35A P1 1.775(8)
C35A H35A 1
C36A H36A 0.98
C36A H36B 0.98
C36A H36C 0.98
C34B C35B 1.540(15)
C34B H34D 0.98
C34B H34E 0.98
C34B H34F 0.98
C35B C36B 1.522(15)
C35B P1 1.939(8)
C35B H35B 1
C36B H36D 0.98
C36B H36E 0.98
C36B H36F 0.98
Al1 S4 2.3275(15)
Al1 S1 2.3411(16)
P1 Cu1 2.2221(11)
P2 Cu2 2.2410(11)
P3 Cu3 2.2184(11)
S1 Cu1 2.3260(12)
S2 Cu1 2.2616(11)
S2 Cu2 2.2939(11)
S3 Cu3 2.2562(12)
S3 Cu2 2.2900(12)
S4 Cu3 2.3067(11)
